data_7051142
loop_
_publ_author_name
'Lahtinen, Tanja'
'Wegelius, Elina'
'Rissanen, Kari'

_publ_section_title
;
 Synthesis and X-ray structures of new concave \p-prismand hydrocarbon
 [2.2.1]m,p,p- and [2.2.1]p,p,p-cyclophanes
;
_journal_issue 7
_journal_name_full 'New Journal of Chemistry'
_journal_page_first 905
_journal_paper_doi 10.1039/b102725p
_journal_volume 25
_journal_year 2001
_chemical_formula_sum 'C23 H22'
_chemical_formula_weight 298.41
_space_group_IT_number 33
_symmetry_cell_setting orthorhombic
_symmetry_space_group_name_Hall 'P -2bc 2a'
_symmetry_space_group_name_H-M 'P 21 n b'
_atom_sites_solution_hydrogens geom
_atom_sites_solution_primary direct
_atom_sites_solution_secondary difmap
_audit_creation_method SHELXL-97
_cell_angle_alpha 90.00
_cell_angle_beta 90.00
_cell_angle_gamma 90.00
_cell_formula_units_Z 4
_cell_length_a 10.2631(8)
_cell_length_b 10.4883(5)
_cell_length_c 15.9213(12)
_cell_measurement_temperature 173.0(1)
_cell_volume 1713.8(2)
_computing_structure_refinement 'SHELXL-97 (Sheldrick, 1997)'
_diffrn_ambient_temperature 173.0(1)
_diffrn_measured_fraction_theta_full 0.995
_diffrn_measured_fraction_theta_max 0.995
_diffrn_radiation_monochromator graphite
_diffrn_radiation_source 'fine-focus sealed tube'
_diffrn_radiation_type MoK\a
_diffrn_radiation_wavelength 0.71073
_diffrn_reflns_av_R_equivalents 0.0389
_diffrn_reflns_av_sigmaI/netI 0.0572
_diffrn_reflns_limit_h_max 12
_diffrn_reflns_limit_h_min -10
_diffrn_reflns_limit_k_max 9
_diffrn_reflns_limit_k_min -12
_diffrn_reflns_limit_l_max 18
_diffrn_reflns_limit_l_min -16
_diffrn_reflns_number 6372
_diffrn_reflns_theta_full 25.01
_diffrn_reflns_theta_max 25.01
_diffrn_reflns_theta_min 3.78
_exptl_absorpt_coefficient_mu 0.065
_exptl_absorpt_correction_T_max 0.9935
_exptl_absorpt_correction_T_min 0.9808
_exptl_crystal_colour colourless
_exptl_crystal_density_diffrn 1.157
_exptl_crystal_density_method 'not measured'
_exptl_crystal_description block
_exptl_crystal_F_000 640
_exptl_crystal_size_max 0.30
_exptl_crystal_size_mid 0.20
_exptl_crystal_size_min 0.10
_refine_diff_density_max 0.122
_refine_diff_density_min -0.128
_refine_diff_density_rms 0.030
_refine_ls_abs_structure_details 'Flack H D (1983), Acta Cryst. A39, 876-881'
_refine_ls_abs_structure_Flack -3(6)
_refine_ls_extinction_coef 0.023(2)
_refine_ls_extinction_expression Fc^*^=kFc[1+0.001xFc^2^\l^3^/sin(2\q)]^-1/4^
_refine_ls_extinction_method SHELXL
_refine_ls_goodness_of_fit_ref 1.085
_refine_ls_hydrogen_treatment mixed
_refine_ls_matrix_type full
_refine_ls_number_parameters 297
_refine_ls_number_reflns 2556
_refine_ls_number_restraints 1
_refine_ls_restrained_S_all 1.084
_refine_ls_R_factor_all 0.0494
_refine_ls_R_factor_gt 0.0371
_refine_ls_shift/su_max 0.000
_refine_ls_shift/su_mean 0.000
_refine_ls_structure_factor_coef Fsqd
_refine_ls_weighting_details 'calc w=1/[\s^2^(Fo^2^)+(0.0131P)^2^+0.0562P] where P=(Fo^2^+2Fc^2^)/3'
_refine_ls_weighting_scheme calc
_refine_ls_wR_factor_gt 0.0657
_refine_ls_wR_factor_ref 0.0688
_reflns_number_gt 2188
_reflns_number_total 2556
_reflns_threshold_expression >2sigma(I)
_cod_data_source_file b102725p.txt
_cod_data_source_block 15
_cod_database_code 7051142

loop_
_symmetry_equiv_pos_as_xyz
'x, y, z'
'x, y+1/2, -z+1/2'
'x+1/2, -y, -z'
'x+1/2, -y+1/2, z+1/2'

loop_
_atom_site_label
_atom_site_type_symbol
_atom_site_fract_x
_atom_site_fract_y
_atom_site_fract_z
_atom_site_U_iso_or_equiv
_atom_site_adp_type
_atom_site_occupancy
_atom_site_symmetry_multiplicity
_atom_site_calc_flag
_atom_site_refinement_flags
_atom_site_disorder_assembly
_atom_site_disorder_group
C1 C -0.8710(3) -0.2202(2) -0.26709(14) 0.0557(6) Uani 1 1 d . . .
H1A H -0.792(2) -0.2769(18) -0.2616(12) 0.058(6) Uiso 1 1 d . . .
H1B H -0.905(3) -0.190(2) -0.2083(17) 0.087(8) Uiso 1 1 d . . .
C2 C -0.8345(3) -0.1027(2) -0.31927(14) 0.0532(6) Uani 1 1 d . . .
H2A H -0.921(2) -0.043(2) -0.3257(13) 0.064(6) Uiso 1 1 d . . .
H2B H -0.771(2) -0.055(2) -0.2908(13) 0.060(6) Uiso 1 1 d . . .
C3 C -0.7802(2) -0.13074(16) -0.40610(13) 0.0425(5) Uani 1 1 d . . .
C4 C -0.6592(2) -0.18820(18) -0.41657(18) 0.0508(6) Uani 1 1 d . . .
H4 H -0.618(2) -0.2139(18) -0.3678(14) 0.056(7) Uiso 1 1 d . . .
C5 C -0.6065(2) -0.2045(2) -0.49514(17) 0.0561(6) Uani 1 1 d . . .
H5 H -0.518(3) -0.240(2) -0.5021(14) 0.065(7) Uiso 1 1 d . . .
C6 C -0.6728(2) -0.16306(19) -0.56557(18) 0.0510(6) Uani 1 1 d . . .
H6 H -0.638(2) -0.1738(19) -0.6199(14) 0.064(7) Uiso 1 1 d . . .
C7 C -0.79421(19) -0.10582(16) -0.55866(13) 0.0403(5) Uani 1 1 d . . .
C8 C -0.8466(2) -0.09149(16) -0.47804(14) 0.0408(5) Uani 1 1 d . . .
H8 H -0.935(2) -0.0504(18) -0.4724(11) 0.053(6) Uiso 1 1 d . . .
C9 C -0.8644(3) -0.0566(2) -0.63546(14) 0.0504(6) Uani 1 1 d . . .
H9A H -0.801(2) -0.0128(19) -0.6720(14) 0.067(7) Uiso 1 1 d . . .
H9B H -0.939(2) 0.0051(18) -0.6186(12) 0.057(6) Uiso 1 1 d . . .
C10 C -0.9253(2) -0.1607(2) -0.69188(14) 0.0517(6) Uani 1 1 d . . .
H10A H -0.961(2) -0.1187(17) -0.7434(14) 0.061(6) Uiso 1 1 d . . .
H10B H -0.847(2) -0.2190(18) -0.7099(13) 0.062(6) Uiso 1 1 d . . .
C11 C -1.0292(2) -0.23775(16) -0.64793(11) 0.0393(5) Uani 1 1 d . . .
C12 C -1.0218(2) -0.36960(19) -0.64523(13) 0.0446(5) Uani 1 1 d . . .
H12 H -0.951(2) -0.4122(17) -0.6746(12) 0.052(6) Uiso 1 1 d . . .
C13 C -1.1085(2) -0.43958(19) -0.59697(13) 0.0456(5) Uani 1 1 d . . .
H13 H -1.096(2) -0.5310(18) -0.5914(11) 0.046(5) Uiso 1 1 d . . .
C14 C -1.20268(19) -0.38002(17) -0.54933(12) 0.0406(5) Uani 1 1 d . . .
C15 C -1.2171(2) -0.24852(18) -0.55808(13) 0.0421(5) Uani 1 1 d . . .
H15 H -1.285(2) -0.2027(17) -0.5238(12) 0.048(6) Uiso 1 1 d . . .
C16 C -1.1312(2) -0.17953(19) -0.60659(12) 0.0418(5) Uani 1 1 d . . .
H16 H -1.1381(19) -0.0879(18) -0.6052(11) 0.045(5) Uiso 1 1 d . . .
C17 C -1.2666(2) -0.4474(2) -0.47498(14) 0.0523(6) Uani 1 1 d . . .
H17A H -1.358(2) -0.4205(17) -0.4672(12) 0.048(6) Uiso 1 1 d . . .
H17B H -1.269(2) -0.543(2) -0.4845(11) 0.052(6) Uiso 1 1 d . . .
C18 C -1.1792(2) -0.40902(18) -0.40209(12) 0.0430(5) Uani 1 1 d . . .
C19 C -1.2027(2) -0.2968(2) -0.35794(14) 0.0511(5) Uani 1 1 d . . .
H19 H -1.288(3) -0.253(2) -0.3636(14) 0.072(7) Uiso 1 1 d . . .
C20 C -1.1063(2) -0.2407(2) -0.31071(13) 0.0518(6) Uani 1 1 d . . .
H20 H -1.119(2) -0.163(2) -0.2827(15) 0.076(7) Uiso 1 1 d . . .
C21 C -0.9820(2) -0.29313(17) -0.30581(11) 0.0431(5) Uani 1 1 d . . .
C22 C -0.9630(2) -0.41060(18) -0.34445(12) 0.0431(5) Uani 1 1 d . . .
H22 H -0.880(2) -0.4500(18) -0.3415(12) 0.049(6) Uiso 1 1 d . . .
C23 C -1.0599(2) -0.4676(2) -0.39095(13) 0.0448(5) Uani 1 1 d . . .
H23 H -1.042(2) -0.5505(19) -0.4213(12) 0.054(6) Uiso 1 1 d . . .

loop_
_atom_site_aniso_label
_atom_site_aniso_U_11
_atom_site_aniso_U_22
_atom_site_aniso_U_33
_atom_site_aniso_U_23
_atom_site_aniso_U_13
_atom_site_aniso_U_12
C1 0.0688(18) 0.0584(14) 0.0400(14) -0.0012(11) -0.0106(13) 0.0003(13)
C2 0.0646(16) 0.0484(12) 0.0467(14) -0.0108(10) -0.0099(13) -0.0058(12)
C3 0.0445(12) 0.0318(10) 0.0513(13) -0.0077(9) -0.0057(11) -0.0060(9)
C4 0.0472(13) 0.0384(11) 0.0668(17) -0.0064(11) -0.0151(14) -0.0035(10)
C5 0.0371(13) 0.0417(13) 0.089(2) -0.0113(12) 0.0025(14) 0.0023(11)
C6 0.0476(14) 0.0391(12) 0.0662(17) -0.0069(10) 0.0150(14) -0.0056(10)
C7 0.0405(12) 0.0293(9) 0.0510(13) 0.0001(8) 0.0079(11) -0.0074(9)
C8 0.0369(12) 0.0313(10) 0.0543(14) -0.0049(9) 0.0016(11) -0.0028(9)
C9 0.0553(15) 0.0430(11) 0.0530(14) 0.0125(10) 0.0095(12) -0.0069(12)
C10 0.0654(16) 0.0543(13) 0.0353(12) 0.0051(11) 0.0067(12) -0.0065(12)
C11 0.0484(13) 0.0414(11) 0.0280(9) 0.0034(8) -0.0052(10) -0.0010(10)
C12 0.0529(13) 0.0434(13) 0.0376(11) -0.0057(9) 0.0006(11) 0.0042(11)
C13 0.0532(13) 0.0342(11) 0.0495(12) -0.0001(10) -0.0095(12) 0.0010(10)
C14 0.0350(12) 0.0439(12) 0.0430(12) 0.0042(9) -0.0129(10) -0.0074(10)
C15 0.0324(11) 0.0474(12) 0.0465(12) 0.0015(10) -0.0045(10) 0.0072(10)
C16 0.0472(13) 0.0356(11) 0.0425(11) 0.0032(9) -0.0061(10) 0.0055(9)
C17 0.0385(14) 0.0559(14) 0.0625(16) 0.0101(11) -0.0029(13) -0.0116(11)
C18 0.0399(12) 0.0486(12) 0.0404(12) 0.0115(9) 0.0059(10) -0.0073(10)
C19 0.0411(13) 0.0697(15) 0.0426(12) 0.0042(11) 0.0105(12) 0.0076(12)
C20 0.0616(15) 0.0583(14) 0.0355(12) -0.0035(11) 0.0071(13) 0.0130(12)
C21 0.0543(13) 0.0491(12) 0.0258(11) 0.0052(8) 0.0007(10) 0.0023(11)
C22 0.0474(13) 0.0438(11) 0.0380(12) 0.0068(9) -0.0020(11) 0.0057(11)
C23 0.0504(14) 0.0385(11) 0.0454(13) 0.0064(10) -0.0004(11) 0.0004(10)

loop_
_atom_type_symbol
_atom_type_description
_atom_type_scat_dispersion_real
_atom_type_scat_dispersion_imag
_atom_type_scat_source
C C 0.0033 0.0016 'International Tables Vol C Tables 4.2.6.8 and 6.1.1.4'
H H 0.0000 0.0000 'International Tables Vol C Tables 4.2.6.8 and 6.1.1.4'

loop_
_geom_angle_atom_site_label_1
_geom_angle_atom_site_label_2
_geom_angle_atom_site_label_3
_geom_angle
_geom_angle_site_symmetry_1
_geom_angle_site_symmetry_3
_geom_angle_publ_flag
C21 C1 C2 111.81(19) . . ?
C3 C2 C1 115.29(17) . . ?
C4 C3 C8 117.8(2) . . ?
C4 C3 C2 121.4(2) . . ?
C8 C3 C2 120.7(2) . . ?
C5 C4 C3 121.0(2) . . ?
C4 C5 C6 120.4(2) . . ?
C5 C6 C7 120.9(2) . . ?
C6 C7 C8 117.6(2) . . ?
C6 C7 C9 120.8(2) . . ?
C8 C7 C9 121.52(19) . . ?
C3 C8 C7 122.3(2) . . ?
C7 C9 C10 114.97(17) . . ?
C11 C10 C9 113.21(18) . . ?
C16 C11 C12 117.96(19) . . ?
C16 C11 C10 121.35(17) . . ?
C12 C11 C10 120.6(2) . . ?
C11 C12 C13 120.7(2) . . ?
C14 C13 C12 121.02(17) . . ?
C13 C14 C15 117.89(18) . . ?
C13 C14 C17 121.21(18) . . ?
C15 C14 C17 119.3(2) . . ?
C16 C15 C14 120.51(19) . . ?
C15 C16 C11 121.39(18) . . ?
C18 C17 C14 102.47(16) . . ?
C23 C18 C19 117.7(2) . . ?
C23 C18 C17 120.17(19) . . ?
C19 C18 C17 120.5(2) . . ?
C20 C19 C18 120.9(2) . . ?
C19 C20 C21 121.4(2) . . ?
C22 C21 C20 117.0(2) . . ?
C22 C21 C1 121.7(2) . . ?
C20 C21 C1 121.10(19) . . ?
C23 C22 C21 121.4(2) . . ?
C22 C23 C18 121.1(2) . . ?

loop_
_geom_bond_atom_site_label_1
_geom_bond_atom_site_label_2
_geom_bond_distance
_geom_bond_site_symmetry_2
_geom_bond_publ_flag
C1 C21 1.505(3) . ?
C1 C2 1.533(3) . ?
C2 C3 1.519(3) . ?
C3 C4 1.390(3) . ?
C3 C8 1.395(3) . ?
C4 C5 1.374(3) . ?
C5 C6 1.382(4) . ?
C6 C7 1.388(3) . ?
C7 C8 1.400(3) . ?
C7 C9 1.510(3) . ?
C9 C10 1.546(3) . ?
C10 C11 1.509(3) . ?
C11 C16 1.379(3) . ?
C11 C12 1.386(3) . ?
C12 C13 1.386(3) . ?
C13 C14 1.378(3) . ?
C14 C15 1.394(3) . ?
C14 C17 1.527(3) . ?
C15 C16 1.378(3) . ?
C17 C18 1.521(3) . ?
C18 C23 1.381(3) . ?
C18 C19 1.392(3) . ?
C19 C20 1.375(3) . ?
C20 C21 1.391(3) . ?
C21 C22 1.391(2) . ?
C22 C23 1.377(3) . ?

loop_
_geom_torsion_atom_site_label_1
_geom_torsion_atom_site_label_2
_geom_torsion_atom_site_label_3
_geom_torsion_atom_site_label_4
_geom_torsion
_geom_torsion_site_symmetry_1
_geom_torsion_site_symmetry_2
_geom_torsion_site_symmetry_3
_geom_torsion_site_symmetry_4
_geom_torsion_publ_flag
C21 C1 C2 C3 -65.2(3) . . . . ?
C1 C2 C3 C4 -68.1(3) . . . . ?
C1 C2 C3 C8 116.4(2) . . . . ?
C8 C3 C4 C5 0.6(3) . . . . ?
C2 C3 C4 C5 -175.05(19) . . . . ?
C3 C4 C5 C6 0.4(3) . . . . ?
C4 C5 C6 C7 -0.8(3) . . . . ?
C5 C6 C7 C8 0.1(3) . . . . ?
C5 C6 C7 C9 177.94(19) . . . . ?
C4 C3 C8 C7 -1.3(3) . . . . ?
C2 C3 C8 C7 174.36(17) . . . . ?
C6 C7 C8 C3 1.0(2) . . . . ?
C9 C7 C8 C3 -176.81(16) . . . . ?
C6 C7 C9 C10 74.8(2) . . . . ?
C8 C7 C9 C10 -107.5(2) . . . . ?
C7 C9 C10 C11 62.3(3) . . . . ?
C9 C10 C11 C16 51.5(3) . . . . ?
C9 C10 C11 C12 -125.9(2) . . . . ?
C16 C11 C12 C13 -5.0(3) . . . . ?
C10 C11 C12 C13 172.59(19) . . . . ?
C11 C12 C13 C14 -1.2(3) . . . . ?
C12 C13 C14 C15 6.7(3) . . . . ?
C12 C13 C14 C17 -158.88(19) . . . . ?
C13 C14 C15 C16 -6.3(3) . . . . ?
C17 C14 C15 C16 159.62(19) . . . . ?
C14 C15 C16 C11 0.2(3) . . . . ?
C12 C11 C16 C15 5.4(3) . . . . ?
C10 C11 C16 C15 -172.10(18) . . . . ?
C13 C14 C17 C18 91.0(2) . . . . ?
C15 C14 C17 C18 -74.4(2) . . . . ?
C14 C17 C18 C23 -77.4(2) . . . . ?
C14 C17 C18 C19 87.6(2) . . . . ?
C23 C18 C19 C20 5.5(3) . . . . ?
C17 C18 C19 C20 -159.9(2) . . . . ?
C18 C19 C20 C21 0.5(3) . . . . ?
C19 C20 C21 C22 -5.7(3) . . . . ?
C19 C20 C21 C1 169.05(19) . . . . ?
C2 C1 C21 C22 107.9(2) . . . . ?
C2 C1 C21 C20 -66.6(3) . . . . ?
C20 C21 C22 C23 4.9(3) . . . . ?
C1 C21 C22 C23 -169.78(19) . . . . ?
C21 C22 C23 C18 1.1(3) . . . . ?
C19 C18 C23 C22 -6.3(3) . . . . ?
C17 C18 C23 C22 159.15(19) . . . . ?

loop_
_cod_related_entry_id
_cod_related_entry_database
_cod_related_entry_code
1 ChemSpider 21142360
